data_1535000
loop_
_publ_author_name
'Manos, M.J.'
'Iyer, R.G.'
'Quarez, E.'
'Liao, J.H.'
'Kanatzidis, M.G.'

_publ_section_title
;
 {Sn [Zn4 Sn4 S17]}(6-): A robust open framework based on metal-linked
 penta-supertetrahedral [Zn4 Sn4 S17](10-) clusters with ion-exchange
 properties
;
_journal_name_full 'Angew. Chem. Int. ed.'
_journal_page_first 3552
_journal_page_last 3555
_journal_volume 44
_journal_year 2005
_chemical_formula_sum 'K Rb5 S17 Sn5 Zn4'
_chemical_name_systematic 'Rb5 K Sn5 Zn4 S17'
_space_group_IT_number 119
_symmetry_space_group_name_Hall 'I -4 -2'
_symmetry_space_group_name_H-M 'I -4 m 2'
_cell_angle_alpha 90
_cell_angle_beta 90
_cell_angle_gamma 90
_cell_formula_units_Z 2
_cell_length_a 13.8354
_cell_length_b 13.8354
_cell_length_c 9.8893
_cell_volume 1892.993
_citation_journal_id_ASTM ACIEF5
_cod_data_source_file Manos_ACIEF5_2005_1898.cif
_cod_data_source_block K1Rb5S17Sn5Zn4
_cod_original_formula_sum 'K1 Rb5 S17 Sn5 Zn4'
_cod_database_code 1535000

loop_
_symmetry_equiv_pos_as_xyz
x,y,z
y,-x,-z
-x,-y,z
-y,x,-z
-x,y,z
y,x,-z
x,-y,z
-y,-x,-z
x+1/2,y+1/2,z+1/2
y+1/2,-x+1/2,-z+1/2
-x+1/2,-y+1/2,z+1/2
-y+1/2,x+1/2,-z+1/2
-x+1/2,y+1/2,z+1/2
y+1/2,x+1/2,-z+1/2
x+1/2,-y+1/2,z+1/2
-y+1/2,-x+1/2,-z+1/2

loop_
_atom_site_label
_atom_site_type_symbol
_atom_site_fract_x
_atom_site_fract_y
_atom_site_fract_z
_atom_site_occupancy
_atom_site_U_iso_or_equiv
Sn2 Sn+4 0.5 0.22297 -0.02903 1 0.0
Rb2 Rb+1 0.549 0.409 -0.5343 0.13 0.0
Rb1 Rb+1 0.25718 0.24282 -0.25 1 0.0
S2 S-2 0.5 0.3555 0.135 1 0.0
K1 K+1 0.5 0 -0.75 1 0.0
S1 S-2 0.5 0 -0.25 1 0.0
Sn1 Sn+4 0.5 0.5 0 1 0.0
Zn1 Zn+2 0.5 0.13763 -0.3865 1 0.0
S4 S-2 0.5 0.2791 -0.2532 1 0.0
S3 S-2 0.3589 0.1353 0.0278 1 0.0
